data_4338487
loop_
_publ_author_name
'Wei, Rong-Jia'
'Li, Bao'
'Tao, Jun'
'Huang, Rong-Bin'
'Zheng, Lan-Sun'
'Zheng, Zhiping'

_publ_section_title
;
 Making spin-crossover crystals by successive polymorphic transformations.
;
_journal_issue 4
_journal_name_full 'Inorganic chemistry'
_journal_page_first 1170
_journal_page_last 1172
_journal_paper_doi 10.1021/ic102231j
_journal_volume 50
_journal_year 2011
_chemical_formula_sum 'C20 H18 Fe N6 S2'
_chemical_formula_weight 462.37
_chemical_name_systematic
; 
 ? 
;
_space_group_IT_number 2
_symmetry_cell_setting triclinic
_symmetry_space_group_name_Hall '-P 1'
_symmetry_space_group_name_H-M 'P -1'
_atom_sites_solution_hydrogens geom
_atom_sites_solution_primary direct
_atom_sites_solution_secondary difmap
_audit_creation_method SHELXL-97
_cell_angle_alpha 74.951(5)
_cell_angle_beta 87.982(5)
_cell_angle_gamma 77.080(5)
_cell_formula_units_Z 4
_cell_length_a 9.5229(6)
_cell_length_b 15.4955(8)
_cell_length_c 16.2637(9)
_cell_measurement_temperature 350(2)
_cell_volume 2258.3(2)
_computing_cell_refinement 'CrysAlis RED, Oxford Diffraction Ltd.'
_computing_data_collection 'CrysAlis CCD, Oxford Diffraction Ltd.'
_computing_data_reduction 'CrysAlis RED, Oxford Diffraction Ltd.'
_computing_structure_refinement 'SHELXL-97 (Sheldrick, 1997)'
_computing_structure_solution 'SHELXS-97 (Sheldrick, 1990)'
_diffrn_ambient_temperature 350(2)
_diffrn_measured_fraction_theta_full 0.990
_diffrn_measured_fraction_theta_max 0.990
_diffrn_measurement_device_type 'Oxford Gemini S Ultra'
_diffrn_radiation_monochromator graphite
_diffrn_radiation_source 'fine-focus sealed tube'
_diffrn_radiation_type MoK\a
_diffrn_radiation_wavelength 0.71073
_diffrn_reflns_av_R_equivalents 0.0378
_diffrn_reflns_av_sigmaI/netI 0.0455
_diffrn_reflns_limit_h_max 11
_diffrn_reflns_limit_h_min -11
_diffrn_reflns_limit_k_max 19
_diffrn_reflns_limit_k_min -18
_diffrn_reflns_limit_l_max 16
_diffrn_reflns_limit_l_min -20
_diffrn_reflns_number 20330
_diffrn_reflns_theta_full 26.00
_diffrn_reflns_theta_max 26.00
_diffrn_reflns_theta_min 2.79
_exptl_absorpt_coefficient_mu 0.870
_exptl_absorpt_correction_T_max 0.9180
_exptl_absorpt_correction_T_min 0.7803
_exptl_absorpt_correction_type multi-scan
_exptl_absorpt_process_details
; 
 CrysAlis RED, Oxford Diffraction Ltd.,
Version 1.171.32.4 (release 27-04-2006 CrysAlis171 .NET)
(compiled Apr 27 2007,17:53:11)
Empirical absorption correction using spherical harmonics,
implemented in SCALE3 ABSPACK scaling algorithm. 
;
_exptl_crystal_colour red
_exptl_crystal_density_diffrn 1.360
_exptl_crystal_density_method 'not measured'
_exptl_crystal_description block-like
_exptl_crystal_F_000 952
_exptl_crystal_size_max 0.30
_exptl_crystal_size_mid 0.20
_exptl_crystal_size_min 0.10
_refine_diff_density_max 0.387
_refine_diff_density_min -0.302
_refine_diff_density_rms 0.041
_refine_ls_extinction_method none
_refine_ls_goodness_of_fit_ref 0.933
_refine_ls_hydrogen_treatment constr
_refine_ls_matrix_type full
_refine_ls_number_parameters 523
_refine_ls_number_reflns 8788
_refine_ls_number_restraints 0
_refine_ls_restrained_S_all 0.933
_refine_ls_R_factor_all 0.0690
_refine_ls_R_factor_gt 0.0376
_refine_ls_shift/su_max 0.000
_refine_ls_shift/su_mean 0.000
_refine_ls_structure_factor_coef Fsqd
_refine_ls_weighting_details 'calc w=1/[\s^2^(Fo^2^)+(0.0472P)^2^+0.0000P] where P=(Fo^2^+2Fc^2^)/3'
_refine_ls_weighting_scheme calc
_refine_ls_wR_factor_gt 0.0865
_refine_ls_wR_factor_ref 0.0928
_reflns_number_gt 5434
_reflns_number_total 8788
_reflns_threshold_expression >2sigma(I)
_cod_data_source_file ic102231j_si_002.cif
_cod_data_source_block IVat350K
_cod_depositor_comments
;
The following automatic conversions were performed:

'_symmetry_cell_setting' value 'Triclinic' changed to 'triclinic'
according to
/usr/data/users/saulius/automatic-downloads/retrospective/ACS/lib/dictionaries/cif_core.dic
dictionary named 'cif_core.dic' version 2.4.2 from
2011-04-26.

'_exptl_absorpt_correction_type' value 'Multi-scan'
changed to 'multi-scan' according to
/usr/data/users/saulius/automatic-downloads/retrospective/ACS/lib/dictionaries/cif_core.dic
dictionary named 'cif_core.dic' version 2.4.2 from 2011-04-26.

Automatic conversion script
Id: cif_fix_values 2281 2013-09-26 08:29:07Z andrius 
;
_cod_original_sg_symbol_H-M P-1
_cod_database_code 4338487

loop_
_symmetry_equiv_pos_as_xyz
'x, y, z'
'-x, -y, -z'

loop_
_atom_site_label
_atom_site_type_symbol
_atom_site_fract_x
_atom_site_fract_y
_atom_site_fract_z
_atom_site_U_iso_or_equiv
_atom_site_adp_type
_atom_site_occupancy
_atom_site_symmetry_multiplicity
_atom_site_calc_flag
_atom_site_refinement_flags
FeA Fe -0.18604(4) -0.38797(2) 0.25888(2) 0.06386(12) Uani 1 1 d .
FeB Fe 0.18758(4) 0.07658(2) 0.23984(2) 0.05497(11) Uani 1 1 d .
S1A S 0.27473(10) -0.53498(6) 0.19915(7) 0.1043(3) Uani 1 1 d .
S2A S -0.29164(10) -0.67300(5) 0.40978(7) 0.1112(3) Uani 1 1 d .
S1B S 0.24292(10) -0.13939(5) 0.07205(5) 0.0887(2) Uani 1 1 d .
S2B S 0.50726(9) -0.14829(5) 0.45804(5) 0.0838(2) Uani 1 1 d .
N1A N -0.1860(3) -0.37649(13) 0.38590(14) 0.0704(6) Uani 1 1 d .
N2A N -0.2177(2) -0.24170(13) 0.20622(13) 0.0609(5) Uani 1 1 d .
N3A N -0.2879(3) -0.38366(12) 0.14262(13) 0.0644(6) Uani 1 1 d .
N4A N -0.4171(2) -0.34283(12) 0.28442(12) 0.0553(5) Uani 1 1 d .
N5A N 0.0252(3) -0.41927(18) 0.22684(18) 0.1033(9) Uani 1 1 d .
N6A N -0.1991(3) -0.52564(16) 0.30684(15) 0.0807(7) Uani 1 1 d .
N1B N 0.3661(2) 0.14650(12) 0.21367(14) 0.0610(5) Uani 1 1 d .
N2B N 0.04724(19) 0.19979(11) 0.15695(12) 0.0502(5) Uani 1 1 d .
N3B N -0.0050(2) 0.04988(13) 0.30656(13) 0.0642(5) Uani 1 1 d .
N4B N 0.1477(2) 0.17577(11) 0.32203(11) 0.0521(5) Uani 1 1 d .
N5B N 0.2009(2) 0.00136(14) 0.15149(15) 0.0764(6) Uani 1 1 d .
N6B N 0.3209(3) -0.02595(15) 0.33300(16) 0.0821(7) Uani 1 1 d .
C1A C -0.0689(4) -0.3755(2) 0.4295(3) 0.1029(11) Uani 1 1 d .
H1AA H 0.0157 -0.3692 0.4005 0.123 Uiso 1 1 calc R
C2A C -0.0711(7) -0.3834(3) 0.5155(4) 0.143(2) Uani 1 1 d .
H2AA H 0.0104 -0.3815 0.5441 0.172 Uiso 1 1 calc R
C3A C -0.1929(8) -0.3942(3) 0.5581(3) 0.139(2) Uani 1 1 d .
H3AA H -0.1937 -0.4036 0.6169 0.167 Uiso 1 1 calc R
C4A C -0.3146(5) -0.39108(18) 0.5147(2) 0.1041(12) Uani 1 1 d .
H4AA H -0.4007 -0.3947 0.5428 0.125 Uiso 1 1 calc R
C5A C -0.3069(4) -0.38237(15) 0.42721(16) 0.0682(7) Uani 1 1 d .
C6A C -0.4340(3) -0.38304(17) 0.37663(17) 0.0716(8) Uani 1 1 d .
H6AB H -0.4447 -0.4456 0.3855 0.086 Uiso 1 1 calc R
H6AC H -0.5204 -0.3482 0.3961 0.086 Uiso 1 1 calc R
C7A C -0.1237(3) -0.19806(19) 0.15853(18) 0.0741(8) Uani 1 1 d .
H7AA H -0.0282 -0.2295 0.1591 0.089 Uiso 1 1 calc R
C8A C -0.1609(3) -0.11018(19) 0.1095(2) 0.0830(8) Uani 1 1 d .
H8AA H -0.0926 -0.0826 0.0771 0.100 Uiso 1 1 calc R
C9A C -0.3011(4) -0.06346(19) 0.1090(2) 0.0943(10) Uani 1 1 d .
H9AA H -0.3304 -0.0038 0.0753 0.113 Uiso 1 1 calc R
C10A C -0.3973(3) -0.10553(17) 0.1585(2) 0.0801(8) Uani 1 1 d .
H10A H -0.4923 -0.0740 0.1599 0.096 Uiso 1 1 calc R
C11A C -0.3536(3) -0.19487(15) 0.20646(15) 0.0565(6) Uani 1 1 d .
C12A C -0.4537(3) -0.24101(15) 0.26559(17) 0.0654(7) Uani 1 1 d .
H12A H -0.4539 -0.2236 0.3188 0.078 Uiso 1 1 calc R
H12B H -0.5505 -0.2187 0.2410 0.078 Uiso 1 1 calc R
C13A C -0.2204(4) -0.38643(17) 0.06896(19) 0.0818(8) Uani 1 1 d .
H13A H -0.1219 -0.3891 0.0668 0.098 Uiso 1 1 calc R
C14A C -0.2913(6) -0.3855(2) -0.0023(2) 0.1055(12) Uani 1 1 d .
H14A H -0.2421 -0.3871 -0.0525 0.127 Uiso 1 1 calc R
C16A C -0.5083(4) -0.37655(19) 0.0746(2) 0.0938(10) Uani 1 1 d .
H16A H -0.6072 -0.3725 0.0771 0.113 Uiso 1 1 calc R
C17A C -0.4292(4) -0.37733(16) 0.14502(17) 0.0694(7) Uani 1 1 d .
C18A C -0.4988(3) -0.37777(19) 0.22971(18) 0.0760(8) Uani 1 1 d .
H18A H -0.5959 -0.3402 0.2203 0.091 Uiso 1 1 calc R
H18B H -0.5054 -0.4398 0.2587 0.091 Uiso 1 1 calc R
C19A C 0.1288(4) -0.46663(18) 0.21497(17) 0.0712(7) Uani 1 1 d .
C20A C -0.2378(3) -0.58681(18) 0.34903(18) 0.0657(7) Uani 1 1 d .
C1B C 0.4578(3) 0.14548(17) 0.1496(2) 0.0772(8) Uani 1 1 d .
H1BA H 0.4387 0.1200 0.1065 0.093 Uiso 1 1 calc R
C2B C 0.5783(4) 0.1803(2) 0.1447(2) 0.0970(10) Uani 1 1 d .
H2BA H 0.6409 0.1771 0.0998 0.116 Uiso 1 1 calc R
C3B C 0.6056(4) 0.2193(2) 0.2059(3) 0.1014(11) Uani 1 1 d .
H3BA H 0.6875 0.2431 0.2035 0.122 Uiso 1 1 calc R
C4B C 0.5113(3) 0.22359(19) 0.2718(2) 0.0884(9) Uani 1 1 d .
H4BA H 0.5269 0.2518 0.3135 0.106 Uiso 1 1 calc R
C5B C 0.3930(3) 0.18505(15) 0.27450(17) 0.0632(7) Uani 1 1 d .
C6B C 0.2926(3) 0.18015(17) 0.34759(17) 0.0662(7) Uani 1 1 d .
H6BA H 0.3314 0.1263 0.3931 0.079 Uiso 1 1 calc R
H6BB H 0.2853 0.2337 0.3692 0.079 Uiso 1 1 calc R
C7B C -0.0033(3) 0.20587(16) 0.07929(16) 0.0617(6) Uani 1 1 d .
H7BA H 0.0208 0.1544 0.0580 0.074 Uiso 1 1 calc R
C8B C -0.0887(3) 0.28385(17) 0.02986(17) 0.0709(7) Uani 1 1 d .
H8BA H -0.1207 0.2859 -0.0241 0.085 Uiso 1 1 calc R
C9B C -0.1254(3) 0.35886(17) 0.06220(19) 0.0772(8) Uani 1 1 d .
H9BA H -0.1832 0.4130 0.0301 0.093 Uiso 1 1 calc R
C10B C -0.0770(3) 0.35395(15) 0.14177(17) 0.0638(7) Uani 1 1 d .
H10B H -0.1024 0.4043 0.1646 0.077 Uiso 1 1 calc R
C11B C 0.0103(2) 0.27311(13) 0.18791(14) 0.0468(5) Uani 1 1 d .
C12B C 0.0676(3) 0.26744(14) 0.27411(15) 0.0622(7) Uani 1 1 d .
H12C H 0.1307 0.3099 0.2675 0.075 Uiso 1 1 calc R
H12D H -0.0127 0.2878 0.3080 0.075 Uiso 1 1 calc R
C13B C -0.0928(4) 0.00008(19) 0.2876(2) 0.0839(8) Uani 1 1 d .
H13B H -0.0701 -0.0264 0.2423 0.101 Uiso 1 1 calc R
C14B C -0.2145(4) -0.0131(2) 0.3327(2) 0.0947(10) Uani 1 1 d .
H14B H -0.2716 -0.0491 0.3190 0.114 Uiso 1 1 calc R
C16B C -0.1639(3) 0.07856(17) 0.41753(18) 0.0744(8) Uani 1 1 d .
H16B H -0.1875 0.1071 0.4615 0.089 Uiso 1 1 calc R
C17B C -0.0405(3) 0.08774(15) 0.37166(16) 0.0609(7) Uani 1 1 d .
C18B C 0.0681(3) 0.13523(17) 0.39605(16) 0.0694(7) Uani 1 1 d .
H18C H 0.0184 0.1831 0.4218 0.083 Uiso 1 1 calc R
H18D H 0.1359 0.0913 0.4381 0.083 Uiso 1 1 calc R
C19B C 0.2172(3) -0.05744(16) 0.11859(16) 0.0582(6) Uani 1 1 d .
C20B C 0.3978(3) -0.07697(15) 0.38535(16) 0.0570(6) Uani 1 1 d .
C15B C -0.2498(4) 0.0276(2) 0.3978(2) 0.0895(9) Uani 1 1 d .
H15A H -0.3325 0.0205 0.4285 0.107 Uiso 1 1 calc R
C15A C -0.4343(6) -0.3821(2) 0.0004(2) 0.1152(14) Uani 1 1 d .
H15B H -0.4834 -0.3835 -0.0475 0.138 Uiso 1 1 calc R

loop_
_atom_site_aniso_label
_atom_site_aniso_U_11
_atom_site_aniso_U_22
_atom_site_aniso_U_33
_atom_site_aniso_U_23
_atom_site_aniso_U_13
_atom_site_aniso_U_12
FeA 0.0757(3) 0.0569(2) 0.0568(2) -0.01881(16) 0.00170(19) -0.00556(17)
FeB 0.0599(2) 0.04667(18) 0.0582(2) -0.02116(15) -0.00065(17) -0.00225(15)
S1A 0.0868(6) 0.1107(6) 0.1377(8) -0.0704(6) 0.0406(6) -0.0287(5)
S2A 0.0970(7) 0.0760(5) 0.1579(9) -0.0178(5) 0.0178(6) -0.0307(4)
S1B 0.1080(6) 0.0734(4) 0.1027(6) -0.0527(4) 0.0128(5) -0.0233(4)
S2B 0.0935(6) 0.0781(4) 0.0684(5) -0.0120(4) -0.0139(4) -0.0012(4)
N1A 0.0739(16) 0.0666(13) 0.0700(15) -0.0224(11) -0.0107(14) -0.0072(11)
N2A 0.0553(13) 0.0656(12) 0.0623(13) -0.0242(10) 0.0044(11) -0.0060(10)
N3A 0.0787(17) 0.0574(12) 0.0575(14) -0.0204(10) -0.0022(12) -0.0086(11)
N4A 0.0582(12) 0.0552(11) 0.0553(12) -0.0205(9) 0.0059(10) -0.0119(9)
N5A 0.098(2) 0.0861(17) 0.110(2) -0.0227(15) 0.0107(17) 0.0084(15)
N6A 0.106(2) 0.0640(14) 0.0715(16) -0.0189(12) 0.0030(14) -0.0168(13)
N1B 0.0574(13) 0.0570(11) 0.0658(13) -0.0185(10) 0.0050(11) -0.0044(9)
N2B 0.0537(12) 0.0482(10) 0.0506(12) -0.0201(8) -0.0013(9) -0.0061(8)
N3B 0.0739(15) 0.0553(11) 0.0666(14) -0.0201(10) 0.0045(11) -0.0163(10)
N4B 0.0586(12) 0.0503(10) 0.0473(11) -0.0167(8) -0.0021(10) -0.0064(9)
N5B 0.0858(17) 0.0632(12) 0.0830(16) -0.0379(12) -0.0015(13) 0.0005(11)
N6B 0.0875(18) 0.0633(13) 0.0816(17) -0.0096(12) -0.0096(14) 0.0026(12)
C1A 0.095(3) 0.089(2) 0.126(3) -0.041(2) -0.037(2) -0.0014(17)
C2A 0.183(5) 0.104(3) 0.139(5) -0.056(3) -0.097(4) 0.017(3)
C3A 0.236(6) 0.089(2) 0.072(3) -0.029(2) -0.057(4) 0.027(4)
C4A 0.170(4) 0.0668(17) 0.058(2) -0.0181(14) 0.001(2) 0.0119(19)
C5A 0.096(2) 0.0516(14) 0.0519(16) -0.0161(11) -0.0015(16) -0.0033(14)
C6A 0.082(2) 0.0643(15) 0.0662(18) -0.0169(13) 0.0220(16) -0.0140(13)
C7A 0.0596(18) 0.0842(19) 0.085(2) -0.0390(16) 0.0092(16) -0.0104(15)
C8A 0.087(2) 0.0691(18) 0.104(2) -0.0322(17) 0.0249(18) -0.0307(16)
C9A 0.096(3) 0.0566(16) 0.122(3) -0.0115(16) 0.016(2) -0.0152(17)
C10A 0.0642(18) 0.0544(15) 0.112(2) -0.0119(15) 0.0060(17) -0.0041(13)
C11A 0.0553(16) 0.0553(13) 0.0625(15) -0.0249(12) 0.0012(13) -0.0082(12)
C12A 0.0603(16) 0.0594(14) 0.0704(17) -0.0169(12) 0.0069(13) -0.0017(12)
C13A 0.117(3) 0.0674(16) 0.0622(19) -0.0210(14) 0.0089(18) -0.0182(15)
C14A 0.177(4) 0.082(2) 0.058(2) -0.0197(16) 0.001(3) -0.026(3)
C16A 0.114(3) 0.0793(19) 0.085(2) -0.0204(17) -0.037(2) -0.0087(17)
C17A 0.088(2) 0.0557(14) 0.0657(18) -0.0204(12) -0.0196(16) -0.0105(14)
C18A 0.0641(18) 0.0877(18) 0.084(2) -0.0334(15) -0.0087(16) -0.0189(14)
C19A 0.088(2) 0.0662(16) 0.0625(17) -0.0167(13) 0.0058(16) -0.0242(15)
C20A 0.0626(17) 0.0568(15) 0.0787(19) -0.0287(14) -0.0014(14) -0.0019(13)
C1B 0.074(2) 0.0650(16) 0.086(2) -0.0156(14) 0.0111(17) -0.0079(15)
C2B 0.084(3) 0.082(2) 0.112(3) -0.010(2) 0.027(2) -0.0129(18)
C3B 0.064(2) 0.084(2) 0.149(4) -0.013(2) 0.006(2) -0.0232(17)
C4B 0.067(2) 0.0785(19) 0.121(3) -0.0262(17) -0.014(2) -0.0156(16)
C5B 0.0569(17) 0.0536(13) 0.0765(19) -0.0166(13) -0.0111(14) -0.0052(12)
C6B 0.0681(18) 0.0679(15) 0.0682(17) -0.0295(13) -0.0121(15) -0.0101(13)
C7B 0.0689(17) 0.0605(14) 0.0611(16) -0.0294(12) -0.0027(13) -0.0088(12)
C8B 0.0769(19) 0.0743(17) 0.0612(16) -0.0215(14) -0.0178(14) -0.0087(14)
C9B 0.081(2) 0.0590(15) 0.080(2) -0.0118(14) -0.0231(16) 0.0050(13)
C10B 0.0685(17) 0.0480(13) 0.0722(18) -0.0204(12) -0.0093(14) -0.0001(11)
C11B 0.0411(13) 0.0465(12) 0.0556(14) -0.0187(10) 0.0023(11) -0.0091(10)
C12B 0.0742(17) 0.0496(12) 0.0624(16) -0.0245(11) -0.0077(13) 0.0001(11)
C13B 0.094(2) 0.0825(18) 0.087(2) -0.0293(16) 0.0086(19) -0.0351(17)
C14B 0.099(3) 0.090(2) 0.105(3) -0.0217(19) 0.010(2) -0.0475(19)
C16B 0.085(2) 0.0623(15) 0.0700(18) -0.0114(13) 0.0183(16) -0.0134(15)
C17B 0.0745(18) 0.0493(13) 0.0532(15) -0.0083(11) 0.0050(14) -0.0080(12)
C18B 0.085(2) 0.0729(16) 0.0541(16) -0.0240(13) 0.0066(14) -0.0164(14)
C19B 0.0546(15) 0.0540(13) 0.0644(16) -0.0175(12) 0.0003(12) -0.0059(11)
C20B 0.0646(16) 0.0495(13) 0.0601(16) -0.0212(12) 0.0107(13) -0.0125(12)
C15B 0.082(2) 0.0803(19) 0.099(3) -0.0049(18) 0.0173(19) -0.0282(17)
C15A 0.192(5) 0.087(2) 0.066(2) -0.0167(17) -0.045(3) -0.026(3)

loop_
_atom_type_symbol
_atom_type_description
_atom_type_scat_dispersion_real
_atom_type_scat_dispersion_imag
_atom_type_scat_source
C C 0.0033 0.0016 'International Tables Vol C Tables 4.2.6.8 and 6.1.1.4'
H H 0.0000 0.0000 'International Tables Vol C Tables 4.2.6.8 and 6.1.1.4'
N N 0.0061 0.0033 'International Tables Vol C Tables 4.2.6.8 and 6.1.1.4'
S S 0.1246 0.1234 'International Tables Vol C Tables 4.2.6.8 and 6.1.1.4'
Fe Fe 0.3463 0.8444 'International Tables Vol C Tables 4.2.6.8 and 6.1.1.4'

loop_
_geom_angle_atom_site_label_1
_geom_angle_atom_site_label_2
_geom_angle_atom_site_label_3
_geom_angle
N5A FeA N6A 94.26(10)
N5A FeA N1A 106.37(11)
N6A FeA N1A 88.60(9)
N5A FeA N3A 99.90(11)
N6A FeA N3A 89.92(8)
N1A FeA N3A 153.73(10)
N5A FeA N2A 96.00(9)
N6A FeA N2A 168.80(9)
N1A FeA N2A 92.80(8)
N3A FeA N2A 83.91(7)
N5A FeA N4A 174.94(9)
N6A FeA N4A 90.20(9)
N1A FeA N4A 76.08(8)
N3A FeA N4A 77.69(8)
N2A FeA N4A 79.38(7)
N5B FeB N6B 96.16(9)
N5B FeB N3B 101.94(9)
N6B FeB N3B 91.92(9)
N5B FeB N1B 105.62(9)
N6B FeB N1B 87.89(9)
N3B FeB N1B 152.30(8)
N5B FeB N2B 93.76(8)
N6B FeB N2B 170.04(8)
N3B FeB N2B 86.91(7)
N1B FeB N2B 88.56(7)
N5B FeB N4B 170.97(7)
N6B FeB N4B 92.84(8)
N3B FeB N4B 76.89(8)
N1B FeB N4B 75.45(8)
N2B FeB N4B 77.26(6)
C5A N1A C1A 118.6(3)
C5A N1A FeA 115.90(18)
C1A N1A FeA 124.9(3)
C11A N2A C7A 117.6(2)
C11A N2A FeA 114.72(16)
C7A N2A FeA 126.04(17)
C17A N3A C13A 118.9(3)
C17A N3A FeA 115.90(18)
C13A N3A FeA 125.2(2)
C18A N4A C6A 112.7(2)
C18A N4A C12A 112.64(19)
C6A N4A C12A 109.77(18)
C18A N4A FeA 106.82(15)
C6A N4A FeA 106.03(14)
C12A N4A FeA 108.49(14)
C19A N5A FeA 154.8(3)
C20A N6A FeA 157.5(2)
C1B N1B C5B 118.2(3)
C1B N1B FeB 126.8(2)
C5B N1B FeB 114.59(18)
C11B N2B C7B 118.15(18)
C11B N2B FeB 116.51(14)
C7B N2B FeB 125.34(14)
C17B N3B C13B 117.6(2)
C17B N3B FeB 116.42(18)
C13B N3B FeB 126.0(2)
C18B N4B C6B 111.38(19)
C18B N4B C12B 112.23(19)
C6B N4B C12B 110.46(18)
C18B N4B FeB 106.36(14)
C6B N4B FeB 104.89(13)
C12B N4B FeB 111.21(13)
C19B N5B FeB 164.0(2)
C20B N6B FeB 174.9(2)
N1A C1A C2A 121.8(4)
C3A C2A C1A 119.3(5)
C2A C3A C4A 119.9(4)
C3A C4A C5A 118.4(4)
N1A C5A C4A 121.8(3)
N1A C5A C6A 116.9(2)
C4A C5A C6A 121.2(3)
N4A C6A C5A 111.0(2)
N2A C7A C8A 123.5(3)
C7A C8A C9A 118.4(3)
C10A C9A C8A 119.1(3)
C9A C10A C11A 120.0(3)
N2A C11A C10A 121.4(2)
N2A C11A C12A 117.1(2)
C10A C11A C12A 121.3(2)
N4A C12A C11A 114.53(19)
N3A C13A C14A 122.2(3)
C15A C14A C13A 119.2(4)
C15A C16A C17A 117.6(4)
N3A C17A C16A 121.9(3)
N3A C17A C18A 116.8(2)
C16A C17A C18A 121.2(3)
N4A C18A C17A 112.0(2)
N5A C19A S1A 179.1(3)
N6A C20A S2A 179.2(3)
N1B C1B C2B 122.8(3)
C3B C2B C1B 119.2(3)
C2B C3B C4B 119.6(3)
C3B C4B C5B 118.6(3)
N1B C5B C4B 121.7(3)
N1B C5B C6B 116.6(2)
C4B C5B C6B 121.7(3)
N4B C6B C5B 111.6(2)
N2B C7B C8B 123.3(2)
C7B C8B C9B 118.0(2)
C10B C9B C8B 119.8(2)
C9B C10B C11B 119.1(2)
N2B C11B C10B 121.6(2)
N2B C11B C12B 118.60(18)
C10B C11B C12B 119.80(19)
N4B C12B C11B 115.79(17)
N3B C13B C14B 122.6(3)
C15B C14B C13B 118.7(3)
C15B C16B C17B 119.4(3)
N3B C17B C16B 122.0(3)
N3B C17B C18B 115.8(2)
C16B C17B C18B 122.1(2)
N4B C18B C17B 112.1(2)
N5B C19B S1B 178.9(3)
N6B C20B S2B 179.3(3)
C16B C15B C14B 119.7(3)
C14A C15A C16A 120.2(4)

loop_
_geom_bond_atom_site_label_1
_geom_bond_atom_site_label_2
_geom_bond_distance
FeA N5A 2.043(3)
FeA N6A 2.103(3)
FeA N1A 2.119(2)
FeA N3A 2.134(2)
FeA N2A 2.1602(19)
FeA N4A 2.2140(19)
FeB N5B 2.057(2)
FeB N6B 2.101(2)
FeB N3B 2.163(2)
FeB N1B 2.186(2)
FeB N2B 2.2131(17)
FeB N4B 2.2503(17)
S1A C19A 1.605(3)
S2A C20A 1.615(3)
S1B C19B 1.610(3)
S2B C20B 1.612(3)
N1A C5A 1.322(3)
N1A C1A 1.348(4)
N2A C11A 1.336(3)
N2A C7A 1.345(3)
N3A C17A 1.327(3)
N3A C13A 1.345(3)
N4A C18A 1.476(3)
N4A C6A 1.485(3)
N4A C12A 1.488(3)
N5A C19A 1.134(3)
N6A C20A 1.143(3)
N1B C1B 1.337(3)
N1B C5B 1.340(3)
N2B C11B 1.332(2)
N2B C7B 1.340(3)
N3B C17B 1.337(3)
N3B C13B 1.349(3)
N4B C18B 1.475(3)
N4B C6B 1.476(3)
N4B C12B 1.480(3)
N5B C19B 1.151(3)
N6B C20B 1.150(3)
C1A C2A 1.371(6)
C2A C3A 1.349(7)
C3A C4A 1.363(6)
C4A C5A 1.395(4)
C5A C6A 1.490(4)
C7A C8A 1.362(4)
C8A C9A 1.369(4)
C9A C10A 1.362(4)
C10A C11A 1.379(3)
C11A C12A 1.492(3)
C13A C14A 1.357(5)
C14A C15A 1.351(5)
C16A C15A 1.388(5)
C16A C17A 1.389(4)
C17A C18A 1.506(4)
C1B C2B 1.364(4)
C2B C3B 1.351(5)
C3B C4B 1.380(5)
C4B C5B 1.382(4)
C5B C6B 1.496(4)
C7B C8B 1.367(3)
C8B C9B 1.368(3)
C9B C10B 1.367(4)
C10B C11B 1.383(3)
C11B C12B 1.496(3)
C13B C14B 1.375(4)
C14B C15B 1.364(4)
C16B C15B 1.354(4)
C16B C17B 1.384(4)
C17B C18B 1.513(4)

_cod_duplicate_entry 4324484
